data_7126869
loop_
_publ_author_name
'Zhong, Yu-Jie'
'Liao, Jian-Hong'
'Chiu, Tzu-Hao'
'Wu, Ying-Yann'
'Kahlal, Samia'
'Saillard, Jean-Yves'
'Liu, C. W.'

_publ_section_title
;
 Hydride-encapsulated bimetallic clusters supported by 1,1-dithiolates.
;
_journal_issue 65
_journal_name_full 'Chemical communications (Cambridge, England)'
_journal_page_first 9300
_journal_page_last 9303
_journal_paper_doi 10.1039/d0cc03848b
_journal_volume 56
_journal_year 2020
_chemical_formula_sum 'C36 H85 Ag3 Cu4 O12 P6 S12'
_chemical_formula_weight 1858.34
_space_group_crystal_system monoclinic
_space_group_IT_number 14
_space_group_name_Hall '-P 2yn'
_space_group_name_H-M_alt 'P 1 21/n 1'
_atom_sites_solution_hydrogens mixed
_audit_creation_method SHELXL-2018/3
_audit_update_record
;
2020-05-05 deposited with the CCDC.	2020-07-09 downloaded from the CCDC.
;
_cell_angle_alpha 90
_cell_angle_beta 98.1499(5)
_cell_angle_gamma 90
_cell_formula_units_Z 4
_cell_length_a 13.1365(3)
_cell_length_b 23.3343(5)
_cell_length_c 22.8775(5)
_cell_measurement_reflns_used 9974
_cell_measurement_temperature 150(2)
_cell_measurement_theta_max 27.10
_cell_measurement_theta_min 2.35
_cell_volume 6941.8(3)
_computing_cell_refinement 'Bruker SAINT'
_computing_data_collection 'Bruker APEX2'
_computing_data_reduction 'Bruker SAINT'
_computing_molecular_graphics 'Bruker SHELXTL'
_computing_publication_material 'Bruker SHELXTL'
_computing_structure_refinement 'SHELXL-2018/3 (Sheldrick, 2018)'
_computing_structure_solution 'SHELXS-97 (Sheldrick 2008)'
_diffrn_ambient_temperature 150(2)
_diffrn_measured_fraction_theta_full 0.999
_diffrn_measured_fraction_theta_max 0.999
_diffrn_measurement_device_type 'Bruker APEX-II CCD'
_diffrn_measurement_method '\f and \w scans'
_diffrn_radiation_type MoK\a
_diffrn_radiation_wavelength 0.71073
_diffrn_reflns_av_R_equivalents 0.0197
_diffrn_reflns_av_unetI/netI 0.0202
_diffrn_reflns_Laue_measured_fraction_full 0.999
_diffrn_reflns_Laue_measured_fraction_max 0.999
_diffrn_reflns_limit_h_max 16
_diffrn_reflns_limit_h_min -13
_diffrn_reflns_limit_k_max 18
_diffrn_reflns_limit_k_min -29
_diffrn_reflns_limit_l_max 29
_diffrn_reflns_limit_l_min -29
_diffrn_reflns_number 49150
_diffrn_reflns_point_group_measured_fraction_full 0.999
_diffrn_reflns_point_group_measured_fraction_max 0.999
_diffrn_reflns_theta_full 25.242
_diffrn_reflns_theta_max 27.109
_diffrn_reflns_theta_min 1.692
_exptl_absorpt_coefficient_mu 2.576
_exptl_absorpt_correction_T_max 0.7455
_exptl_absorpt_correction_T_min 0.6923
_exptl_absorpt_correction_type multi-scan
_exptl_absorpt_process_details SADABS
_exptl_crystal_colour colourless
_exptl_crystal_density_diffrn 1.778
_exptl_crystal_description plate
_exptl_crystal_F_000 3744
_exptl_crystal_size_max 0.130
_exptl_crystal_size_mid 0.100
_exptl_crystal_size_min 0.050
_refine_diff_density_max 2.377
_refine_diff_density_min -1.399
_refine_diff_density_rms 0.113
_refine_ls_extinction_method none
_refine_ls_goodness_of_fit_ref 1.024
_refine_ls_hydrogen_treatment mixed
_refine_ls_matrix_type full
_refine_ls_number_parameters 686
_refine_ls_number_reflns 15299
_refine_ls_number_restraints 4
_refine_ls_restrained_S_all 1.024
_refine_ls_R_factor_all 0.0404
_refine_ls_R_factor_gt 0.0342
_refine_ls_shift/su_max 0.002
_refine_ls_shift/su_mean 0.000
_refine_ls_structure_factor_coef Fsqd
_refine_ls_weighting_details 'w=1/[\s^2^(Fo^2^)+(0.0458P)^2^+23.8453P] where P=(Fo^2^+2Fc^2^)/3'
_refine_ls_weighting_scheme calc
_refine_ls_wR_factor_gt 0.0931
_refine_ls_wR_factor_ref 0.0974
_reflns_Friedel_coverage 0.000
_reflns_number_gt 13471
_reflns_number_total 15299
_reflns_threshold_expression 'I > 2\s(I)'
_cod_data_source_file d0cc03848b2.cif
_cod_data_source_block 2
_cod_depositor_comments 'Adding full bibliography for 7126868--7126869.cif.'
_cod_original_sg_symbol_H-M 'P 21/n'
_cod_database_code 7126869
_shelx_shelxl_version_number 2018/3
_shelx_space_group_comment
; 
The symmetry employed for this shelxl refinement is uniquely defined 
by the following loop, which should always be used as a source of 
symmetry information in preference to the above space-group names. 
They are only intended as comments. 
;
_shelx_estimated_absorpt_t_min 0.731
_shelx_estimated_absorpt_t_max 0.882

loop_
_space_group_symop_operation_xyz
'x, y, z'
'-x+1/2, y+1/2, -z+1/2'
'-x, -y, -z'
'x-1/2, -y-1/2, z-1/2'

loop_
_atom_site_label
_atom_site_type_symbol
_atom_site_fract_x
_atom_site_fract_y
_atom_site_fract_z
_atom_site_U_iso_or_equiv
_atom_site_adp_type
_atom_site_occupancy
_atom_site_site_symmetry_order
_atom_site_calc_flag
_atom_site_refinement_flags_posn
_atom_site_refinement_flags_adp
_atom_site_refinement_flags_occupancy
_atom_site_disorder_assembly
_atom_site_disorder_group
Ag1 Ag 0.85700(2) 0.23749(2) 0.59559(2) 0.03011(7) Uani 1 1 d D . . . .
Ag2 Ag 0.84954(2) 0.27131(2) 0.72210(2) 0.02988(7) Uani 1 1 d D . . . .
Ag3 Ag 0.93733(2) 0.15773(2) 0.69441(2) 0.03083(8) Uani 1 1 d D . . . .
C1 C 0.8649(3) -0.01941(16) 0.56314(18) 0.0313(8) Uani 1 1 d . . . . .
H1 H 0.801704 -0.016648 0.582747 0.038 Uiso 1 1 calc R U . . .
C2 C 0.8421(5) -0.0541(2) 0.5075(2) 0.0586(15) Uani 1 1 d . . . . .
H2A H 0.781831 -0.038110 0.482685 0.088 Uiso 1 1 calc R U . . .
H2B H 0.828016 -0.093889 0.517546 0.088 Uiso 1 1 calc R U . . .
H2C H 0.901440 -0.052966 0.485983 0.088 Uiso 1 1 calc R U . . .
C3 C 0.9516(6) -0.0433(2) 0.6057(3) 0.081(2) Uani 1 1 d . . . . .
H3A H 1.009806 -0.051986 0.584696 0.122 Uiso 1 1 calc R U . . .
H3B H 0.928961 -0.078432 0.623436 0.122 Uiso 1 1 calc R U . . .
H3C H 0.972795 -0.015064 0.636751 0.122 Uiso 1 1 calc R U . . .
C4 C 0.6377(4) 0.1186(3) 0.5128(2) 0.0526(14) Uani 1 1 d . . . . .
H4 H 0.637644 0.136988 0.552246 0.063 Uiso 1 1 calc R U . . .
C5 C 0.5483(4) 0.0767(4) 0.5015(3) 0.083(2) Uani 1 1 d . . . . .
H5A H 0.549611 0.057590 0.463482 0.124 Uiso 1 1 calc R U . . .
H5B H 0.483374 0.097591 0.500649 0.124 Uiso 1 1 calc R U . . .
H5C H 0.554411 0.048062 0.533093 0.124 Uiso 1 1 calc R U . . .
C6 C 0.6387(5) 0.1642(3) 0.4670(2) 0.069(2) Uani 1 1 d . . . . .
H6A H 0.702947 0.185973 0.474863 0.104 Uiso 1 1 calc R U . . .
H6B H 0.580231 0.190015 0.468163 0.104 Uiso 1 1 calc R U . . .
H6C H 0.633612 0.146413 0.427843 0.104 Uiso 1 1 calc R U . . .
C7 C 0.7659(3) 0.06590(16) 0.83276(18) 0.0313(8) Uani 1 1 d . . . . .
H7 H 0.769861 0.071486 0.789809 0.038 Uiso 1 1 calc R U . . .
C8 C 0.6562(4) 0.0541(2) 0.8412(2) 0.0522(13) Uani 1 1 d . . . . .
H8A H 0.650723 0.053930 0.883481 0.078 Uiso 1 1 calc R U . . .
H8B H 0.635154 0.016689 0.824143 0.078 Uiso 1 1 calc R U . . .
H8C H 0.611472 0.083986 0.821501 0.078 Uiso 1 1 calc R U . . .
C9 C 0.8392(4) 0.0196(2) 0.8569(3) 0.0538(13) Uani 1 1 d . . . . .
H9A H 0.909815 0.031731 0.854332 0.081 Uiso 1 1 calc R U . . .
H9B H 0.823944 -0.015561 0.833772 0.081 Uiso 1 1 calc R U . . .
H9C H 0.831659 0.012219 0.898206 0.081 Uiso 1 1 calc R U . . .
C10 C 0.8056(3) 0.23517(17) 0.92506(17) 0.0293(8) Uani 1 1 d . . . . .
H10 H 0.743809 0.209793 0.922342 0.035 Uiso 1 1 calc R U . . .
C11 C 0.8642(4) 0.2325(2) 0.9864(2) 0.0459(12) Uani 1 1 d . . . . .
H11A H 0.886016 0.192968 0.995533 0.069 Uiso 1 1 calc R U . . .
H11B H 0.819973 0.245548 1.014815 0.069 Uiso 1 1 calc R U . . .
H11C H 0.924893 0.257315 0.988821 0.069 Uiso 1 1 calc R U . . .
C12 C 0.7734(4) 0.2948(2) 0.9062(2) 0.0506(13) Uani 1 1 d . . . . .
H12A H 0.834438 0.319195 0.907605 0.076 Uiso 1 1 calc R U . . .
H12B H 0.728090 0.310221 0.932940 0.076 Uiso 1 1 calc R U . . .
H12C H 0.736660 0.293957 0.865855 0.076 Uiso 1 1 calc R U . . .
C13 C 0.5304(3) 0.33783(18) 0.68350(18) 0.0302(8) Uani 1 1 d . . . . .
H13 H 0.566760 0.300923 0.694641 0.036 Uiso 1 1 calc R U . . .
C14 C 0.5504(4) 0.3795(2) 0.7343(2) 0.0497(12) Uani 1 1 d . . . . .
H14A H 0.624710 0.384644 0.745173 0.075 Uiso 1 1 calc R U . . .
H14B H 0.521018 0.364354 0.768215 0.075 Uiso 1 1 calc R U . . .
H14C H 0.518475 0.416413 0.722492 0.075 Uiso 1 1 calc R U . . .
C15 C 0.4179(3) 0.3264(2) 0.6648(2) 0.0399(10) Uani 1 1 d . . . . .
H15A H 0.382213 0.362588 0.654373 0.060 Uiso 1 1 calc R U . . .
H15B H 0.388937 0.308268 0.697453 0.060 Uiso 1 1 calc R U . . .
H15C H 0.409319 0.300746 0.630554 0.060 Uiso 1 1 calc R U . . .
C16 C 0.6106(3) 0.3682(2) 0.50111(18) 0.0377(10) Uani 1 1 d . . . . .
H16 H 0.562501 0.336425 0.507771 0.045 Uiso 1 1 calc R U . . .
C17 C 0.5500(4) 0.4225(3) 0.4877(2) 0.0580(14) Uani 1 1 d . . . . .
H17A H 0.511154 0.430961 0.520242 0.087 Uiso 1 1 calc R U . . .
H17B H 0.502194 0.417614 0.451087 0.087 Uiso 1 1 calc R U . . .
H17C H 0.597098 0.454192 0.483131 0.087 Uiso 1 1 calc R U . . .
C18 C 0.6730(5) 0.3505(3) 0.4548(2) 0.076(2) Uani 1 1 d . . . . .
H18A H 0.713888 0.383092 0.444391 0.115 Uiso 1 1 calc R U . . .
H18B H 0.627269 0.337546 0.419703 0.115 Uiso 1 1 calc R U . . .
H18C H 0.719065 0.319099 0.469799 0.115 Uiso 1 1 calc R U . . .
C19 C 0.9604(3) 0.27105(19) 0.41379(18) 0.0355(9) Uani 1 1 d . . . . .
H19 H 0.892983 0.273547 0.429223 0.043 Uiso 1 1 calc R U . . .
C20 C 0.9628(6) 0.2169(3) 0.3774(3) 0.073(2) Uani 1 1 d . . . . .
H20A H 1.030085 0.213424 0.363876 0.110 Uiso 1 1 calc R U . . .
H20B H 0.908892 0.218769 0.343142 0.110 Uiso 1 1 calc R U . . .
H20C H 0.951101 0.183591 0.401626 0.110 Uiso 1 1 calc R U . . .
C21 C 0.9757(6) 0.3228(3) 0.3804(3) 0.0707(19) Uani 1 1 d . . . . .
H21A H 0.979203 0.356109 0.406724 0.106 Uiso 1 1 calc R U . . .
H21B H 0.918088 0.327492 0.348509 0.106 Uiso 1 1 calc R U . . .
H21C H 1.040001 0.319603 0.363584 0.106 Uiso 1 1 calc R U . . .
C22 C 1.1607(3) 0.39955(17) 0.54019(18) 0.0341(9) Uani 1 1 d . . . . .
H22 H 1.157269 0.388581 0.582126 0.041 Uiso 1 1 calc R U . . .
C23 C 1.2702(4) 0.4110(2) 0.5323(2) 0.0492(12) Uani 1 1 d . . . . .
H23A H 1.312127 0.377110 0.544112 0.074 Uiso 1 1 calc R U . . .
H23B H 1.296313 0.443710 0.556899 0.074 Uiso 1 1 calc R U . . .
H23C H 1.273864 0.419806 0.490760 0.074 Uiso 1 1 calc R U . . .
C24 C 1.0910(4) 0.44967(19) 0.5235(3) 0.0536(13) Uani 1 1 d . . . . .
H24A H 1.096696 0.461438 0.482963 0.080 Uiso 1 1 calc R U . . .
H24B H 1.110936 0.481624 0.550485 0.080 Uiso 1 1 calc R U . . .
H24C H 1.019759 0.438664 0.526110 0.080 Uiso 1 1 calc R U . . .
C25 C 1.2436(4) 0.04843(18) 0.7906(2) 0.0382(10) Uani 1 1 d . . . . .
H25 H 1.238189 0.032586 0.749652 0.046 Uiso 1 1 calc R U . . .
C26 C 1.1616(6) 0.0223(2) 0.8216(3) 0.0709(19) Uani 1 1 d . . . . .
H26A H 1.170517 0.035241 0.862800 0.106 Uiso 1 1 calc R U . . .
H26B H 1.166884 -0.019551 0.820483 0.106 Uiso 1 1 calc R U . . .
H26C H 1.093775 0.034205 0.801877 0.106 Uiso 1 1 calc R U . . .
C27 C 1.3535(5) 0.0403(2) 0.8221(3) 0.0615(16) Uani 1 1 d . . . . .
H27A H 1.400636 0.064355 0.803260 0.092 Uiso 1 1 calc R U . . .
H27B H 1.373474 -0.000032 0.819543 0.092 Uiso 1 1 calc R U . . .
H27C H 1.356833 0.051235 0.863681 0.092 Uiso 1 1 calc R U . . .
C28 C 1.3702(3) 0.16690(17) 0.66402(19) 0.0315(9) Uani 1 1 d . . . . .
H28 H 1.333877 0.204648 0.659469 0.038 Uiso 1 1 calc R U . . .
C29 C 1.4807(3) 0.1766(2) 0.6895(3) 0.0469(12) Uani 1 1 d . . . . .
H29A H 1.483998 0.195870 0.727755 0.070 Uiso 1 1 calc R U . . .
H29B H 1.513919 0.200510 0.662502 0.070 Uiso 1 1 calc R U . . .
H29C H 1.516240 0.139606 0.694825 0.070 Uiso 1 1 calc R U . . .
C30 C 1.3565(4) 0.1364(2) 0.6054(2) 0.0441(11) Uani 1 1 d . . . . .
H30A H 1.390194 0.098910 0.609949 0.066 Uiso 1 1 calc R U . . .
H30B H 1.387465 0.159314 0.576633 0.066 Uiso 1 1 calc R U . . .
H30C H 1.283021 0.131275 0.591604 0.066 Uiso 1 1 calc R U . . .
C31 C 0.9364(3) 0.45374(18) 0.82227(18) 0.0336(9) Uani 1 1 d . . . . .
H31 H 0.972934 0.436462 0.859420 0.040 Uiso 1 1 calc R U . . .
C32 C 0.8230(4) 0.4395(2) 0.8159(2) 0.0462(12) Uani 1 1 d . . . . .
H32A H 0.787682 0.456625 0.779477 0.069 Uiso 1 1 calc R U . . .
H32B H 0.793877 0.454759 0.849819 0.069 Uiso 1 1 calc R U . . .
H32C H 0.814089 0.397779 0.814268 0.069 Uiso 1 1 calc R U . . .
C33 C 0.9553(4) 0.5174(2) 0.8220(2) 0.0505(13) Uani 1 1 d . . . . .
H33A H 1.028572 0.524592 0.821143 0.076 Uiso 1 1 calc R U . . .
H33B H 0.934836 0.534468 0.857706 0.076 Uiso 1 1 calc R U . . .
H33C H 0.914889 0.534443 0.787055 0.076 Uiso 1 1 calc R U . . .
C34 C 1.2176(3) 0.43625(17) 0.81401(17) 0.0295(8) Uani 1 1 d . . . . .
H34 H 1.183914 0.463064 0.783048 0.035 Uiso 1 1 calc R U . . .
C35 C 1.3138(4) 0.4114(3) 0.7947(2) 0.0510(13) Uani 1 1 d . . . . .
H35A H 1.341415 0.381360 0.822479 0.077 Uiso 1 1 calc R U . . .
H35B H 1.365177 0.441704 0.794039 0.077 Uiso 1 1 calc R U . . .
H35C H 1.297036 0.394908 0.755101 0.077 Uiso 1 1 calc R U . . .
C36 C 1.2397(4) 0.4671(2) 0.87216(19) 0.0407(10) Uani 1 1 d . . . . .
H36A H 1.174730 0.478574 0.885199 0.061 Uiso 1 1 calc R U . . .
H36B H 1.281269 0.501196 0.867533 0.061 Uiso 1 1 calc R U . . .
H36C H 1.277327 0.441541 0.901651 0.061 Uiso 1 1 calc R U . . .
Cu4 Cu 1.07023(3) 0.26337(2) 0.67348(2) 0.01518(8) Uani 1 1 d D . . . .
Cu5 Cu 0.93539(3) 0.34925(2) 0.63736(2) 0.02328(10) Uani 1 1 d . . . . .
Cu6 Cu 1.05166(4) 0.22804(2) 0.78529(2) 0.02577(10) Uani 1 1 d . . . . .
Cu7 Cu 1.05092(3) 0.17444(2) 0.59617(2) 0.02533(10) Uani 1 1 d . . . . .
O1 O 0.8960(2) 0.03796(11) 0.54665(12) 0.0282(6) Uani 1 1 d . . . . .
O2 O 0.7301(2) 0.08268(13) 0.51425(12) 0.0327(6) Uani 1 1 d . . . . .
O3 O 0.7976(2) 0.11885(11) 0.86513(11) 0.0266(5) Uani 1 1 d . . . . .
O4 O 0.8774(2) 0.21302(11) 0.88633(11) 0.0251(5) Uani 1 1 d . . . . .
O5 O 0.56963(19) 0.36252(11) 0.63215(12) 0.0261(5) Uani 1 1 d . . . . .
O6 O 0.6818(2) 0.37861(11) 0.55649(11) 0.0269(5) Uani 1 1 d . . . . .
O7 O 1.0433(2) 0.26279(11) 0.46334(11) 0.0303(6) Uani 1 1 d . . . . .
O8 O 1.1265(2) 0.35148(11) 0.50137(11) 0.0274(6) Uani 1 1 d . . . . .
O9 O 1.2243(2) 0.11004(12) 0.78766(12) 0.0326(6) Uani 1 1 d . . . . .
O10 O 1.3266(2) 0.13237(12) 0.70809(13) 0.0303(6) Uani 1 1 d . . . . .
O11 O 0.9784(2) 0.43062(11) 0.77100(11) 0.0255(5) Uani 1 1 d . . . . .
O12 O 1.1478(2) 0.38905(12) 0.82199(11) 0.0296(6) Uani 1 1 d . . . . .
P1 P 0.83228(7) 0.09275(4) 0.55902(4) 0.02380(19) Uani 1 1 d . . . . .
P2 P 0.84321(7) 0.17137(4) 0.83295(4) 0.02076(17) Uani 1 1 d . . . . .
P3 P 0.67546(7) 0.34154(4) 0.61315(4) 0.01992(17) Uani 1 1 d . . . . .
P4 P 1.05937(7) 0.30062(4) 0.52086(4) 0.02112(18) Uani 1 1 d . . . . .
P5 P 1.21685(7) 0.14327(4) 0.72705(4) 0.02530(19) Uani 1 1 d . . . . .
P6 P 1.04935(7) 0.37551(4) 0.77607(4) 0.02105(18) Uani 1 1 d . . . . .
S1 S 0.79757(8) 0.09735(5) 0.64022(4) 0.0328(2) Uani 1 1 d . . . . .
S2 S 0.91135(8) 0.15758(4) 0.52794(4) 0.02729(19) Uani 1 1 d . . . . .
S3 S 0.73715(7) 0.20309(4) 0.77142(4) 0.0294(2) Uani 1 1 d . . . . .
S4 S 0.97653(7) 0.14497(4) 0.80720(4) 0.02347(17) Uani 1 1 d . . . . .
S5 S 0.66903(8) 0.25803(4) 0.59777(4) 0.02798(19) Uani 1 1 d . . . . .
S6 S 0.78998(7) 0.37040(4) 0.67427(4) 0.02103(16) Uani 1 1 d . . . . .
S7 S 0.92402(7) 0.32961(4) 0.53974(4) 0.02208(17) Uani 1 1 d . . . . .
S8 S 1.14813(7) 0.25431(4) 0.58303(4) 0.02544(18) Uani 1 1 d . . . . .
S9 S 1.10763(7) 0.10793(4) 0.66654(4) 0.02661(19) Uani 1 1 d . . . . .
S10 S 1.20377(7) 0.22607(4) 0.74875(4) 0.02789(19) Uani 1 1 d . . . . .
S11 S 0.98340(8) 0.31088(4) 0.81403(4) 0.02552(18) Uani 1 1 d . . . . .
S12 S 1.08835(7) 0.36668(4) 0.69424(4) 0.02176(17) Uani 1 1 d . . . . .
H1M H 0.9524(6) 0.2385(4) 0.6732(4) 0.066(18) Uiso 1 1 d D . . . .

loop_
_atom_site_aniso_label
_atom_site_aniso_U_11
_atom_site_aniso_U_22
_atom_site_aniso_U_33
_atom_site_aniso_U_23
_atom_site_aniso_U_13
_atom_site_aniso_U_12
Ag1 0.03082(16) 0.02400(14) 0.03628(16) -0.00400(11) 0.00741(12) 0.00562(11)
Ag2 0.03337(16) 0.02616(14) 0.02890(14) 0.00619(11) 0.00020(11) 0.00022(12)
Ag3 0.03075(16) 0.03885(17) 0.02234(13) -0.00473(11) 0.00186(11) -0.00224(12)
C1 0.033(2) 0.0225(18) 0.040(2) 0.0069(16) 0.0076(17) 0.0017(16)
C2 0.091(4) 0.031(2) 0.052(3) 0.001(2) 0.005(3) -0.015(3)
C3 0.092(5) 0.037(3) 0.098(5) 0.021(3) -0.044(4) 0.005(3)
C4 0.034(2) 0.082(4) 0.038(2) -0.032(2) -0.0090(19) 0.020(2)
C5 0.029(3) 0.147(7) 0.069(4) -0.047(4) -0.002(3) 0.003(3)
C6 0.076(4) 0.075(4) 0.047(3) -0.024(3) -0.026(3) 0.050(3)
C7 0.036(2) 0.0237(18) 0.034(2) -0.0062(15) 0.0060(16) -0.0107(16)
C8 0.043(3) 0.051(3) 0.065(3) -0.016(2) 0.016(2) -0.022(2)
C9 0.056(3) 0.024(2) 0.078(4) -0.002(2) -0.002(3) -0.004(2)
C10 0.0275(19) 0.030(2) 0.034(2) -0.0084(15) 0.0170(16) -0.0053(15)
C11 0.038(2) 0.068(3) 0.035(2) -0.018(2) 0.0171(19) -0.009(2)
C12 0.062(3) 0.034(2) 0.062(3) -0.006(2) 0.028(3) 0.009(2)
C13 0.0241(19) 0.033(2) 0.036(2) 0.0044(16) 0.0109(15) 0.0011(16)
C14 0.037(3) 0.070(3) 0.045(3) -0.015(2) 0.015(2) -0.008(2)
C15 0.031(2) 0.040(2) 0.051(3) -0.002(2) 0.0119(19) -0.0042(19)
C16 0.030(2) 0.048(3) 0.031(2) 0.0087(18) -0.0104(16) 0.0017(19)
C17 0.048(3) 0.069(4) 0.053(3) 0.017(3) -0.007(2) 0.021(3)
C18 0.071(4) 0.123(6) 0.028(2) -0.014(3) -0.017(2) 0.039(4)
C19 0.038(2) 0.041(2) 0.0265(19) -0.0078(16) 0.0009(16) -0.0007(18)
C20 0.121(6) 0.047(3) 0.046(3) -0.012(2) -0.009(3) 0.005(3)
C21 0.102(5) 0.050(3) 0.050(3) 0.012(3) -0.023(3) -0.001(3)
C22 0.048(3) 0.0263(19) 0.0296(19) -0.0002(15) 0.0122(17) -0.0068(18)
C23 0.046(3) 0.047(3) 0.052(3) 0.003(2) 0.001(2) -0.013(2)
C24 0.066(3) 0.023(2) 0.077(4) -0.002(2) 0.027(3) 0.002(2)
C25 0.050(3) 0.025(2) 0.038(2) -0.0011(16) 0.0013(19) 0.0027(18)
C26 0.099(5) 0.031(3) 0.092(5) 0.017(3) 0.045(4) -0.002(3)
C27 0.071(4) 0.048(3) 0.056(3) 0.003(2) -0.022(3) 0.025(3)
C28 0.0233(19) 0.0237(18) 0.050(2) 0.0124(17) 0.0130(17) 0.0049(15)
C29 0.025(2) 0.037(2) 0.080(4) 0.010(2) 0.012(2) -0.0027(18)
C30 0.048(3) 0.041(3) 0.046(3) 0.008(2) 0.018(2) 0.014(2)
C31 0.039(2) 0.033(2) 0.0305(19) -0.0141(16) 0.0094(17) 0.0002(17)
C32 0.043(3) 0.050(3) 0.051(3) -0.021(2) 0.024(2) -0.002(2)
C33 0.051(3) 0.034(2) 0.068(3) -0.027(2) 0.011(2) -0.002(2)
C34 0.029(2) 0.032(2) 0.0271(18) 0.0015(15) 0.0051(15) -0.0105(16)
C35 0.028(2) 0.079(4) 0.046(3) -0.018(3) 0.0058(19) -0.004(2)
C36 0.041(2) 0.045(3) 0.038(2) -0.0145(19) 0.0111(19) -0.023(2)
Cu4 0.0185(2) 0.01465(18) 0.01226(17) 0.00048(13) 0.00160(14) 0.00278(15)
Cu5 0.0216(2) 0.0266(2) 0.0218(2) -0.00452(16) 0.00357(16) 0.00158(17)
Cu6 0.0249(2) 0.0250(2) 0.0281(2) -0.00082(17) 0.00593(18) -0.00348(18)
Cu7 0.0228(2) 0.0242(2) 0.0287(2) 0.00545(17) 0.00309(17) -0.00028(17)
O1 0.0274(14) 0.0200(12) 0.0385(15) 0.0015(11) 0.0095(11) 0.0021(10)
O2 0.0267(14) 0.0388(16) 0.0307(14) -0.0144(12) -0.0021(11) 0.0051(12)
O3 0.0335(14) 0.0216(12) 0.0262(12) -0.0015(10) 0.0094(11) -0.0076(11)
O4 0.0270(13) 0.0236(13) 0.0264(12) -0.0067(10) 0.0098(10) -0.0043(10)
O5 0.0212(13) 0.0237(13) 0.0339(14) 0.0029(10) 0.0061(10) 0.0031(10)
O6 0.0254(13) 0.0301(14) 0.0242(12) 0.0055(10) 0.0002(10) -0.0012(11)
O7 0.0433(17) 0.0254(13) 0.0233(13) -0.0015(10) 0.0084(11) 0.0063(12)
O8 0.0346(15) 0.0224(13) 0.0278(13) 0.0016(10) 0.0133(11) 0.0004(11)
O9 0.0378(16) 0.0270(14) 0.0328(14) 0.0042(11) 0.0044(12) 0.0027(12)
O10 0.0189(13) 0.0288(14) 0.0436(16) 0.0121(12) 0.0063(11) 0.0046(11)
O11 0.0310(14) 0.0208(12) 0.0258(12) -0.0059(10) 0.0079(10) -0.0006(10)
O12 0.0317(14) 0.0321(14) 0.0236(12) -0.0028(10) -0.0003(10) -0.0108(12)
P1 0.0243(5) 0.0234(4) 0.0232(4) -0.0019(3) 0.0015(3) 0.0017(4)
P2 0.0221(4) 0.0195(4) 0.0217(4) -0.0009(3) 0.0067(3) -0.0021(3)
P3 0.0194(4) 0.0178(4) 0.0225(4) 0.0008(3) 0.0027(3) 0.0034(3)
P4 0.0247(5) 0.0198(4) 0.0200(4) 0.0024(3) 0.0074(3) 0.0038(3)
P5 0.0170(4) 0.0274(5) 0.0312(5) 0.0087(4) 0.0024(4) 0.0013(4)
P6 0.0231(4) 0.0204(4) 0.0196(4) -0.0056(3) 0.0027(3) -0.0039(3)
S1 0.0316(5) 0.0423(6) 0.0252(4) -0.0004(4) 0.0068(4) -0.0046(4)
S2 0.0379(5) 0.0222(4) 0.0218(4) 0.0008(3) 0.0044(4) 0.0012(4)
S3 0.0215(4) 0.0333(5) 0.0333(5) 0.0047(4) 0.0032(4) 0.0006(4)
S4 0.0234(4) 0.0230(4) 0.0247(4) 0.0008(3) 0.0057(3) 0.0026(3)
S5 0.0300(5) 0.0199(4) 0.0342(5) -0.0055(3) 0.0048(4) -0.0001(4)
S6 0.0208(4) 0.0199(4) 0.0224(4) -0.0034(3) 0.0027(3) 0.0036(3)
S7 0.0225(4) 0.0247(4) 0.0190(4) 0.0011(3) 0.0031(3) 0.0051(3)
S8 0.0202(4) 0.0244(4) 0.0323(5) 0.0083(3) 0.0057(3) 0.0032(3)
S9 0.0223(4) 0.0203(4) 0.0372(5) 0.0021(3) 0.0043(4) 0.0015(3)
S10 0.0205(4) 0.0318(5) 0.0309(5) -0.0023(4) 0.0019(3) -0.0039(4)
S11 0.0346(5) 0.0232(4) 0.0193(4) -0.0034(3) 0.0058(3) -0.0069(4)
S12 0.0223(4) 0.0230(4) 0.0205(4) -0.0038(3) 0.0046(3) -0.0047(3)

loop_
_atom_type_symbol
_atom_type_description
_atom_type_scat_dispersion_real
_atom_type_scat_dispersion_imag
_atom_type_scat_source
C C 0.0033 0.0016 'International Tables Vol C Tables 4.2.6.8 and 6.1.1.4'
H H 0.0000 0.0000 'International Tables Vol C Tables 4.2.6.8 and 6.1.1.4'
O O 0.0106 0.0060 'International Tables Vol C Tables 4.2.6.8 and 6.1.1.4'
P P 0.1023 0.0942 'International Tables Vol C Tables 4.2.6.8 and 6.1.1.4'
S S 0.1246 0.1234 'International Tables Vol C Tables 4.2.6.8 and 6.1.1.4'
Cu Cu 0.3201 1.2651 'International Tables Vol C Tables 4.2.6.8 and 6.1.1.4'
Ag Ag -0.8971 1.1015 'International Tables Vol C Tables 4.2.6.8 and 6.1.1.4'

loop_
_geom_angle_atom_site_label_1
_geom_angle_atom_site_label_2
_geom_angle_atom_site_label_3
_geom_angle
_geom_angle_site_symmetry_1
_geom_angle_site_symmetry_3
_geom_angle_publ_flag
S5 Ag1 S2 120.18(3) . . ?
S5 Ag1 S7 104.06(3) . . ?
S2 Ag1 S7 98.85(3) . . ?
S5 Ag1 Cu5 97.17(2) . . ?
S2 Ag1 Cu5 136.57(3) . . ?
S7 Ag1 Cu5 47.29(2) . . ?
S5 Ag1 Cu7 160.88(3) . . ?
S2 Ag1 Cu7 47.91(2) . . ?
S7 Ag1 Cu7 93.43(2) . . ?
Cu5 Ag1 Cu7 100.405(16) . . ?
S5 Ag1 Ag3 110.09(3) . . ?
S2 Ag1 Ag3 84.63(2) . . ?
S7 Ag1 Ag3 138.04(2) . . ?
Cu5 Ag1 Ag3 103.750(14) . . ?
Cu7 Ag1 Ag3 58.301(12) . . ?
S5 Ag1 Ag2 76.48(2) . . ?
S2 Ag1 Ag2 144.31(2) . . ?
S7 Ag1 Ag2 107.57(2) . . ?
Cu5 Ag1 Ag2 60.600(12) . . ?
Cu7 Ag1 Ag2 105.826(14) . . ?
Ag3 Ag1 Ag2 59.679(10) . . ?
S5 Ag1 Cu4 138.15(2) . . ?
S2 Ag1 Cu4 100.22(3) . . ?
S7 Ag1 Cu4 78.05(2) . . ?
Cu5 Ag1 Cu4 53.125(12) . . ?
Cu7 Ag1 Cu4 52.733(13) . . ?
Ag3 Ag1 Cu4 60.306(11) . . ?
Ag2 Ag1 Cu4 63.586(11) . . ?
S3 Ag2 S6 125.33(3) . . ?
S3 Ag2 S11 102.89(3) . . ?
S6 Ag2 S11 98.38(3) . . ?
S3 Ag2 Cu5 164.61(3) . . ?
S6 Ag2 Cu5 46.63(2) . . ?
S11 Ag2 Cu5 91.90(2) . . ?
S3 Ag2 Ag3 78.75(2) . . ?
S6 Ag2 Ag3 142.31(2) . . ?
S11 Ag2 Ag3 103.84(2) . . ?
Cu5 Ag2 Ag3 102.067(14) . . ?
S3 Ag2 Cu6 96.03(2) . . ?
S6 Ag2 Cu6 133.21(2) . . ?
S11 Ag2 Cu6 46.34(2) . . ?
Cu5 Ag2 Cu6 97.305(15) . . ?
Ag3 Ag2 Cu6 57.655(12) . . ?
S3 Ag2 Ag1 111.24(3) . . ?
S6 Ag2 Ag1 83.05(2) . . ?
S11 Ag2 Ag1 136.86(2) . . ?
Cu5 Ag2 Ag1 58.045(11) . . ?
Ag3 Ag2 Ag1 59.947(10) . . ?
Cu6 Ag2 Ag1 103.100(14) . . ?
S1 Ag3 S4 117.40(3) . . ?
S1 Ag3 S9 102.54(3) . . ?
S4 Ag3 S9 97.66(3) . . ?
S1 Ag3 Cu7 96.55(3) . . ?
S4 Ag3 Cu7 137.85(2) . . ?
S9 Ag3 Cu7 48.19(2) . . ?
S1 Ag3 Cu6 160.95(3) . . ?
S4 Ag3 Cu6 48.44(2) . . ?
S9 Ag3 Cu6 92.93(2) . . ?
Cu7 Ag3 Cu6 102.072(16) . . ?
S1 Ag3 Ag2 109.03(3) . . ?
S4 Ag3 Ag2 85.33(2) . . ?
S9 Ag3 Ag2 142.62(2) . . ?
Cu7 Ag3 Ag2 107.545(15) . . ?
Cu6 Ag3 Ag2 61.483(12) . . ?
S1 Ag3 Ag1 79.68(3) . . ?
S4 Ag3 Ag1 145.59(2) . . ?
S9 Ag3 Ag1 107.83(2) . . ?
Cu7 Ag3 Ag1 59.783(12) . . ?
Cu6 Ag3 Ag1 106.296(15) . . ?
Ag2 Ag3 Ag1 60.374(10) . . ?
S1 Ag3 Cu4 139.69(3) . . ?
S4 Ag3 Cu4 102.11(2) . . ?
S9 Ag3 Cu4 78.47(2) . . ?
Cu7 Ag3 Cu4 53.761(13) . . ?
Cu6 Ag3 Cu4 54.100(12) . . ?
Ag2 Ag3 Cu4 64.566(11) . . ?
Ag1 Ag3 Cu4 62.340(11) . . ?
O1 C1 C3 107.1(4) . . ?
O1 C1 C2 107.7(3) . . ?
C3 C1 C2 113.1(5) . . ?
O2 C4 C6 109.4(4) . . ?
O2 C4 C5 104.6(5) . . ?
C6 C4 C5 114.9(5) . . ?
O3 C7 C9 107.4(3) . . ?
O3 C7 C8 107.3(3) . . ?
C9 C7 C8 113.4(4) . . ?
O4 C10 C12 109.3(3) . . ?
O4 C10 C11 105.1(3) . . ?
C12 C10 C11 113.1(4) . . ?
O5 C13 C15 106.6(3) . . ?
O5 C13 C14 108.8(3) . . ?
C15 C13 C14 113.0(4) . . ?
O6 C16 C18 108.0(4) . . ?
O6 C16 C17 106.7(4) . . ?
C18 C16 C17 114.7(5) . . ?
C21 C19 O7 111.8(4) . . ?
C21 C19 C20 112.8(5) . . ?
O7 C19 C20 104.1(4) . . ?
O8 C22 C23 106.3(4) . . ?
O8 C22 C24 108.7(4) . . ?
C23 C22 C24 113.0(4) . . ?
O9 C25 C26 106.8(4) . . ?
O9 C25 C27 106.9(4) . . ?
C26 C25 C27 114.8(5) . . ?
O10 C28 C29 105.4(3) . . ?
O10 C28 C30 110.1(3) . . ?
C29 C28 C30 113.7(4) . . ?
O11 C31 C33 106.2(4) . . ?
O11 C31 C32 108.6(3) . . ?
C33 C31 C32 112.2(4) . . ?
O12 C34 C36 107.2(3) . . ?
O12 C34 C35 108.2(4) . . ?
C36 C34 C35 112.2(4) . . ?
S10 Cu4 S8 102.79(3) . . ?
S10 Cu4 S12 99.97(3) . . ?
S8 Cu4 S12 101.97(3) . . ?
S10 Cu4 Cu7 100.29(3) . . ?
S8 Cu4 Cu7 52.70(3) . . ?
S12 Cu4 Cu7 150.64(3) . . ?
S10 Cu4 Cu5 148.07(3) . . ?
S8 Cu4 Cu5 98.00(3) . . ?
S12 Cu4 Cu5 51.63(2) . . ?
Cu7 Cu4 Cu5 111.590(18) . . ?
S10 Cu4 Cu6 51.80(3) . . ?
S8 Cu4 Cu6 150.51(3) . . ?
S12 Cu4 Cu6 97.70(2) . . ?
Cu7 Cu4 Cu6 111.523(19) . . ?
Cu5 Cu4 Cu6 111.442(19) . . ?
S10 Cu4 Ag3 88.37(3) . . ?
S8 Cu4 Ag3 112.01(3) . . ?
S12 Cu4 Ag3 142.26(3) . . ?
Cu7 Cu4 Ag3 59.314(13) . . ?
Cu5 Cu4 Ag3 106.012(17) . . ?
Cu6 Cu4 Ag3 59.187(13) . . ?
S10 Cu4 Ag1 145.30(3) . . ?
S8 Cu4 Ag1 87.14(2) . . ?
S12 Cu4 Ag1 110.48(2) . . ?
Cu7 Cu4 Ag1 59.519(13) . . ?
Cu5 Cu4 Ag1 58.861(13) . . ?
Cu6 Cu4 Ag1 106.313(17) . . ?
Ag3 Cu4 Ag1 57.354(10) . . ?
S6 Cu5 S7 118.28(4) . . ?
S6 Cu5 S12 118.36(4) . . ?
S7 Cu5 S12 122.06(4) . . ?
S6 Cu5 Cu4 126.70(3) . . ?
S7 Cu5 Cu4 95.71(3) . . ?
S12 Cu5 Cu4 58.22(3) . . ?
S6 Cu5 Ag1 92.29(3) . . ?
S7 Cu5 Ag1 61.62(3) . . ?
S12 Cu5 Ag1 126.23(3) . . ?
Cu4 Cu5 Ag1 68.014(14) . . ?
S6 Cu5 Ag2 58.15(2) . . ?
S7 Cu5 Ag2 122.53(3) . . ?
S12 Cu5 Ag2 96.99(3) . . ?
Cu4 Cu5 Ag2 69.210(15) . . ?
Ag1 Cu5 Ag2 61.355(12) . . ?
S4 Cu6 S11 117.59(4) . . ?
S4 Cu6 S10 119.84(4) . . ?
S11 Cu6 S10 121.90(4) . . ?
S4 Cu6 Cu4 124.44(3) . . ?
S11 Cu6 Cu4 96.07(3) . . ?
S10 Cu6 Cu4 57.44(3) . . ?
S4 Cu6 Ag3 58.38(3) . . ?
S11 Cu6 Ag3 120.34(3) . . ?
S10 Cu6 Ag3 96.77(3) . . ?
Cu4 Cu6 Ag3 66.713(14) . . ?
S4 Cu6 Ag2 90.63(3) . . ?
S11 Cu6 Ag2 59.69(3) . . ?
S10 Cu6 Ag2 126.25(3) . . ?
Cu4 Cu6 Ag2 68.836(15) . . ?
Ag3 Cu6 Ag2 60.862(13) . . ?
S2 Cu7 S9 121.24(4) . . ?
S2 Cu7 S8 117.37(4) . . ?
S9 Cu7 S8 120.69(4) . . ?
S2 Cu7 Cu4 124.94(3) . . ?
S9 Cu7 Cu4 93.97(3) . . ?
S8 Cu7 Cu4 57.60(3) . . ?
S2 Cu7 Ag3 93.19(3) . . ?
S9 Cu7 Ag3 60.90(3) . . ?
S8 Cu7 Ag3 124.52(3) . . ?
Cu4 Cu7 Ag3 66.925(15) . . ?
S2 Cu7 Ag1 57.87(3) . . ?
S9 Cu7 Ag1 122.62(3) . . ?
S8 Cu7 Ag1 95.20(3) . . ?
Cu4 Cu7 Ag1 67.749(15) . . ?
Ag3 Cu7 Ag1 61.916(13) . . ?
C1 O1 P1 121.4(2) . . ?
C4 O2 P1 123.4(2) . . ?
C7 O3 P2 120.9(2) . . ?
C10 O4 P2 123.1(2) . . ?
C13 O5 P3 121.2(2) . . ?
C16 O6 P3 120.9(3) . . ?
C19 O7 P4 124.7(2) . . ?
C22 O8 P4 122.7(2) . . ?
C25 O9 P5 120.8(3) . . ?
C28 O10 P5 123.9(2) . . ?
C31 O11 P6 121.6(2) . . ?
C34 O12 P6 122.5(2) . . ?
O1 P1 O2 100.74(15) . . ?
O1 P1 S1 114.33(12) . . ?
O2 P1 S1 109.13(12) . . ?
O1 P1 S2 103.40(11) . . ?
O2 P1 S2 108.29(13) . . ?
S1 P1 S2 119.24(6) . . ?
O4 P2 O3 101.61(14) . . ?
O4 P2 S3 114.54(11) . . ?
O3 P2 S3 110.15(11) . . ?
O4 P2 S4 104.50(11) . . ?
O3 P2 S4 107.38(11) . . ?
S3 P2 S4 117.29(6) . . ?
O6 P3 O5 101.92(14) . . ?
O6 P3 S5 113.66(11) . . ?
O5 P3 S5 109.54(11) . . ?
O6 P3 S6 105.45(11) . . ?
O5 P3 S6 107.60(11) . . ?
S5 P3 S6 117.40(6) . . ?
O7 P4 O8 101.52(15) . . ?
O7 P4 S7 110.54(12) . . ?
O8 P4 S7 110.78(11) . . ?
O7 P4 S8 106.53(11) . . ?
O8 P4 S8 108.11(11) . . ?
S7 P4 S8 118.01(5) . . ?
O9 P5 O10 102.49(15) . . ?
O9 P5 S10 104.60(12) . . ?
O10 P5 S10 109.59(12) . . ?
O9 P5 S9 110.50(12) . . ?
O10 P5 S9 109.38(12) . . ?
S10 P5 S9 118.96(6) . . ?
O12 P6 O11 107.74(15) . . ?
O12 P6 S11 103.10(11) . . ?
O11 P6 S11 110.96(11) . . ?
O12 P6 S12 110.23(11) . . ?
O11 P6 S12 103.83(10) . . ?
S11 P6 S12 120.55(5) . . ?
P1 S1 Ag3 104.21(5) . . ?
P1 S2 Cu7 107.06(5) . . ?
P1 S2 Ag1 97.46(5) . . ?
Cu7 S2 Ag1 74.22(3) . . ?
P2 S3 Ag2 98.94(5) . . ?
P2 S4 Cu6 103.09(5) . . ?
P2 S4 Ag3 101.44(4) . . ?
Cu6 S4 Ag3 73.19(3) . . ?
P3 S5 Ag1 99.98(5) . . ?
P3 S6 Cu5 104.82(4) . . ?
P3 S6 Ag2 98.25(4) . . ?
Cu5 S6 Ag2 75.22(3) . . ?
P4 S7 Cu5 110.13(5) . . ?
P4 S7 Ag1 101.02(4) . . ?
Cu5 S7 Ag1 71.09(3) . . ?
P4 S8 Cu7 104.44(5) . . ?
P4 S8 Cu4 106.30(5) . . ?
Cu7 S8 Cu4 69.70(3) . . ?
P5 S9 Cu7 109.53(5) . . ?
P5 S9 Ag3 101.28(5) . . ?
Cu7 S9 Ag3 70.90(3) . . ?
P5 S10 Cu6 102.76(5) . . ?
P5 S10 Cu4 104.31(5) . . ?
Cu6 S10 Cu4 70.76(3) . . ?
P6 S11 Cu6 107.68(5) . . ?
P6 S11 Ag2 101.18(4) . . ?
Cu6 S11 Ag2 73.97(3) . . ?
P6 S12 Cu5 103.25(5) . . ?
P6 S12 Cu4 104.38(4) . . ?
Cu5 S12 Cu4 70.15(3) . . ?

loop_
_geom_bond_atom_site_label_1
_geom_bond_atom_site_label_2
_geom_bond_distance
_geom_bond_site_symmetry_2
_geom_bond_publ_flag
Ag1 S5 2.5228(10) . ?
Ag1 S2 2.5875(10) . ?
Ag1 S7 2.7106(9) . ?
Ag1 Cu5 2.9147(5) . ?
Ag1 Cu7 2.9403(5) . ?
Ag1 Ag3 3.0020(4) . ?
Ag1 Ag2 3.0148(4) . ?
Ag1 Cu4 3.1577(5) . ?
Ag2 S3 2.5417(10) . ?
Ag2 S6 2.6292(9) . ?
Ag2 S11 2.7053(9) . ?
Ag2 Cu5 2.9929(5) . ?
Ag2 Ag3 2.9938(4) . ?
Ag2 Cu6 3.0118(6) . ?
Ag3 S1 2.4993(11) . ?
Ag3 S4 2.5759(9) . ?
Ag3 S9 2.6770(10) . ?
Ag3 Cu7 2.8950(5) . ?
Ag3 Cu6 2.8958(5) . ?
Ag3 Cu4 3.0970(5) . ?
C1 O1 1.465(4) . ?
C1 C3 1.497(6) . ?
C1 C2 1.503(6) . ?
C4 O2 1.471(5) . ?
C4 C6 1.494(9) . ?
C4 C5 1.521(9) . ?
C7 O3 1.470(4) . ?
C7 C9 1.500(6) . ?
C7 C8 1.505(6) . ?
C10 O4 1.476(4) . ?
C10 C12 1.500(6) . ?
C10 C11 1.503(6) . ?
C13 O5 1.466(4) . ?
C13 C15 1.503(6) . ?
C13 C14 1.509(6) . ?
C16 O6 1.484(4) . ?
C16 C18 1.487(7) . ?
C16 C17 1.505(7) . ?
C19 C21 1.458(7) . ?
C19 O7 1.469(5) . ?
C19 C20 1.516(7) . ?
C22 O8 1.461(5) . ?
C22 C23 1.500(7) . ?
C22 C24 1.501(6) . ?
C25 O9 1.460(5) . ?
C25 C26 1.501(7) . ?
C25 C27 1.532(7) . ?
C28 O10 1.469(4) . ?
C28 C29 1.503(6) . ?
C28 C30 1.505(6) . ?
C31 O11 1.468(4) . ?
C31 C33 1.505(6) . ?
C31 C32 1.512(6) . ?
C34 O12 1.461(4) . ?
C34 C36 1.504(5) . ?
C34 C35 1.512(6) . ?
Cu4 S10 2.4381(10) . ?
Cu4 S8 2.4442(10) . ?
Cu4 S12 2.4619(9) . ?
Cu4 Cu7 2.7152(6) . ?
Cu4 Cu5 2.7241(6) . ?
Cu4 Cu6 2.7312(6) . ?
Cu5 S6 2.2501(9) . ?
Cu5 S7 2.2640(9) . ?
Cu5 S12 2.2705(10) . ?
Cu6 S4 2.2634(10) . ?
Cu6 S11 2.2671(10) . ?
Cu6 S10 2.2733(11) . ?
Cu7 S2 2.2675(11) . ?
Cu7 S9 2.2836(10) . ?
Cu7 S8 2.3029(10) . ?
O1 P1 1.575(3) . ?
O2 P1 1.587(3) . ?
O3 P2 1.590(3) . ?
O4 P2 1.575(3) . ?
O5 P3 1.591(3) . ?
O6 P3 1.570(3) . ?
O7 P4 1.574(3) . ?
O8 P4 1.580(3) . ?
O9 P5 1.579(3) . ?
O10 P5 1.584(3) . ?
O11 P6 1.583(3) . ?
O12 P6 1.578(3) . ?
P1 S1 1.9774(13) . ?
P1 S2 2.0206(14) . ?
P2 S3 1.9784(13) . ?
P2 S4 2.0216(13) . ?
P3 S5 1.9798(13) . ?
P3 S6 2.0187(12) . ?
P4 S7 2.0059(12) . ?
P4 S8 2.0199(13) . ?
P5 S10 2.0081(14) . ?
P5 S9 2.0228(14) . ?
P6 S11 1.9981(13) . ?
P6 S12 2.0203(12) . ?
